data_1570926
_publ_author_name
'Fernandez-Delgado, Elena Estirado, Samuel Rodriguez, Ana B. Luna-Giles, Francisco Vinuelas-Zahinos, Emilio Espino, Javier Pariente, Jose A.'
_publ_contact_author
;
Emilio, Vinuelas-Zahinos
Departament Inorganic Chemistry, 
University Extremadura, 
Badajoz,
;
_publ_contact_author_email emilvin@unex.es
_publ_contact_author_phone 924289300
_publ_section_title
;
 Cytotoxic Effects of New Palladium(II) Complexes with Thiazine or
 Thiazoline Derivative Ligands in Tumor Cell Lines
;
_journal_name_full Pharmaceutics
_journal_page_first 696
_journal_paper_doi 10.3390/pharmaceutics15020696
_journal_volume 15
_journal_year 2023
_chemical_formula_moiety 'C19 H17 Cl2 N3 Pd S, C2 H3 N'
_chemical_formula_sum 'C21 H20 Cl2 N4 Pd S'
_chemical_formula_weight 537.77
_space_group_IT_number 2
_space_group_name_Hall '-P 1'
_space_group_name_H-M_alt 'P -1'
_symmetry_cell_setting triclinic
_symmetry_Int_Tables_number 2
_symmetry_space_group_name_Hall '-P 1'
_symmetry_space_group_name_H-M 'P -1'
_atom_sites_solution_hydrogens geom
_audit_creation_date 2022-11-21T12:40:33-00:00
_audit_creation_method 'WinGX routine CIF_UPDATE'
_cell_angle_alpha 66.569(13)
_cell_angle_beta 77.150(13)
_cell_angle_gamma 74.427(13)
_cell_formula_units_Z 2
_cell_length_a 9.498(3)
_cell_length_b 11.092(4)
_cell_length_c 11.502(4)
_cell_measurement_reflns_used 199
_cell_measurement_temperature 100(2)
_cell_measurement_theta_max 30.335
_cell_measurement_theta_min 2.772
_cell_volume 1061.8(6)
_computing_cell_refinement 'SAINT V8.40A (Bruker, 2019)'
_computing_data_collection 'BRUKER APEX3'
_computing_data_reduction 'SAINT V8.40A (Bruker, 2019)'
_computing_molecular_graphics 'Olex2 1.5 (Dolomanov et al., 2009)'
_computing_publication_material 'Olex2 1.5 (Dolomanov et al., 2009)'
_computing_structure_refinement 'SHELXL 2018/3 (Sheldrick, 2015)'
_computing_structure_solution 'SHELXTL (Sheldrick 2018)'
_diffrn_ambient_temperature 100
_diffrn_measured_fraction_theta_full 0.999
_diffrn_measured_fraction_theta_max 0.999
_diffrn_measurement_device_type 'Bruker D8 VENTURE PHOTON III-14'
_diffrn_measurement_method 'omega and phi'
_diffrn_radiation_monochromator 'multilayer mirror'
_diffrn_radiation_type MoK\a
_diffrn_radiation_wavelength 0.71073
_diffrn_reflns_av_R_equivalents 0.0718
_diffrn_reflns_av_unetI/netI 0.0465
_diffrn_reflns_Laue_measured_fraction_full 0.999
_diffrn_reflns_Laue_measured_fraction_max 0.999
_diffrn_reflns_limit_h_max 15
_diffrn_reflns_limit_h_min -15
_diffrn_reflns_limit_k_max 18
_diffrn_reflns_limit_k_min -18
_diffrn_reflns_limit_l_max 19
_diffrn_reflns_limit_l_min -19
_diffrn_reflns_number 79520
_diffrn_reflns_point_group_measured_fraction_full 0.999
_diffrn_reflns_point_group_measured_fraction_max 0.999
_diffrn_reflns_theta_full 25.242
_diffrn_reflns_theta_max 36.316
_diffrn_reflns_theta_min 2.245
_exptl_absorpt_coefficient_mu 1.239
_exptl_absorpt_correction_T_max 0.9013
_exptl_absorpt_correction_T_min 0.8691
_exptl_absorpt_correction_type multi-scan
_exptl_absorpt_process_details
;
SADABS-2016/2 (Bruker,2016/2) was used for absorption correction.
        wR2(int) was 0.0684 before and 0.0573 after correction.
        The Ratio of minimum to maximum transmission is 0.9643.
        The \l/2 correction factor is Not present.
;
_exptl_crystal_colour orange
_exptl_crystal_density_diffrn 1.682
_exptl_crystal_description Prism
_exptl_crystal_F_000 540
_exptl_crystal_size_max 0.13
_exptl_crystal_size_mid 0.12
_exptl_crystal_size_min 0.11
_refine_diff_density_max 0.735
_refine_diff_density_min -1.415
_refine_diff_density_rms 0.132
_refine_ls_extinction_method none
_refine_ls_goodness_of_fit_ref 0.987
_refine_ls_hydrogen_treatment constr
_refine_ls_matrix_type full
_refine_ls_number_parameters 263
_refine_ls_number_reflns 10285
_refine_ls_number_restraints 0
_refine_ls_restrained_S_all 0.987
_refine_ls_R_factor_all 0.0525
_refine_ls_R_factor_gt 0.034
_refine_ls_shift/su_max 0.001
_refine_ls_shift/su_mean 0
_refine_ls_structure_factor_coef Fsqd
_refine_ls_weighting_details 'w=1/[\s^2^(Fo^2^)+(0.0516P)^2^] where P=(Fo^2^+2Fc^2^)/3'
_refine_ls_weighting_scheme calc
_refine_ls_wR_factor_gt 0.0797
_refine_ls_wR_factor_ref 0.0869
_reflns_Friedel_coverage 0
_reflns_number_gt 8316
_reflns_number_total 10285
_reflns_threshold_expression 'I > 2\s(I)'
_cod_data_source_file PdClDPhPzTz_ccdc_deposit.cif
_cod_data_source_block 20vza007
_cod_original_cell_volume 1061.9(6)
_cod_database_code 1570926
_shelx_estimated_absorpt_t_min 0.855
_shelx_estimated_absorpt_t_max 0.876
_shelx_shelxl_version_number 2018/3

loop_
_symmetry_equiv_pos_as_xyz
'x, y, z'
'-x, -y, -z'

loop_
_atom_site_label
_atom_site_type_symbol
_atom_site_fract_x
_atom_site_fract_y
_atom_site_fract_z
_atom_site_U_iso_or_equiv
_atom_site_adp_type
_atom_site_occupancy
_atom_site_site_symmetry_order
_atom_site_calc_flag
_atom_site_refinement_flags_posn
_atom_site_refinement_flags_adp
_atom_site_refinement_flags_occupancy
_atom_site_disorder_assembly
_atom_site_disorder_group
Pd Pd 0.07454(2) 0.65072(2) 0.41813(2) 0.01084(3) Uani 1 1 d . . . . .
Cl1 Cl -0.03490(5) 0.77529(4) 0.23657(4) 0.01817(8) Uani 1 1 d . . . . .
Cl2 Cl -0.09854(4) 0.77222(4) 0.52351(4) 0.01511(7) Uani 1 1 d . . . . .
N1 N 0.22368(15) 0.52532(14) 0.33975(13) 0.0130(2) Uani 1 1 d . . . . .
N2 N 0.29209(15) 0.43182(13) 0.54032(13) 0.0123(2) Uani 1 1 d . . . . .
N3 N 0.19903(14) 0.54244(13) 0.56188(13) 0.0119(2) Uani 1 1 d . . . . .
N4 N 0.5135(2) 0.2372(2) -0.00805(18) 0.0340(4) Uani 1 1 d . . . . .
S S 0.47510(4) 0.33080(4) 0.37274(4) 0.01465(7) Uani 1 1 d . . . . .
C1 C 0.31538(17) 0.43602(16) 0.41334(15) 0.0121(3) Uani 1 1 d . . . . .
C2 C 0.22116(19) 0.53481(18) 0.20831(16) 0.0170(3) Uani 1 1 d . . . . .
H2A H 0.249136 0.620197 0.147894 0.02 Uiso 1 1 calc R U . . .
H2B H 0.118739 0.538882 0.198822 0.02 Uiso 1 1 calc R U . . .
C3 C 0.3210(2) 0.42149(19) 0.16990(17) 0.0187(3) Uani 1 1 d . . . . .
H3A H 0.324309 0.44428 0.077045 0.022 Uiso 1 1 calc R U . . .
H3B H 0.280628 0.338807 0.215729 0.022 Uiso 1 1 calc R U . . .
C4 C 0.4761(2) 0.39642(19) 0.20101(17) 0.0196(3) Uani 1 1 d . . . . .
H4A H 0.512765 0.481297 0.162869 0.024 Uiso 1 1 calc R U . . .
H4B H 0.542911 0.331437 0.164137 0.024 Uiso 1 1 calc R U . . .
C5 C 0.21492(17) 0.53198(16) 0.67822(15) 0.0123(3) Uani 1 1 d . . . . .
C6 C 0.31327(18) 0.41108(16) 0.73450(16) 0.0139(3) Uani 1 1 d . . . . .
H6 H 0.340698 0.378349 0.817859 0.017 Uiso 1 1 calc R U . . .
C7 C 0.36168(17) 0.34989(15) 0.64599(15) 0.0120(3) Uani 1 1 d . . . . .
C8 C 0.15398(17) 0.63914(16) 0.73153(15) 0.0120(3) Uani 1 1 d . . . . .
C9 C 0.15946(17) 0.77291(16) 0.65471(15) 0.0138(3) Uani 1 1 d . . . . .
H9 H 0.193746 0.796002 0.565967 0.017 Uiso 1 1 calc R U . . .
C10 C 0.11477(19) 0.87201(17) 0.70815(17) 0.0177(3) Uani 1 1 d . . . . .
H10 H 0.119605 0.962512 0.656143 0.021 Uiso 1 1 calc R U . . .
C11 C 0.0631(2) 0.83843(19) 0.83758(18) 0.0205(3) Uani 1 1 d . . . . .
H11 H 0.031807 0.906344 0.873722 0.025 Uiso 1 1 calc R U . . .
C12 C 0.0569(2) 0.70610(19) 0.91460(17) 0.0202(3) Uani 1 1 d . . . . .
H12 H 0.020718 0.683644 1.002967 0.024 Uiso 1 1 calc R U . . .
C13 C 0.10398(19) 0.60657(18) 0.86154(16) 0.0169(3) Uani 1 1 d . . . . .
H13 H 0.101969 0.51579 0.914456 0.02 Uiso 1 1 calc R U . . .
C14 C 0.46716(18) 0.22181(16) 0.65808(15) 0.0136(3) Uani 1 1 d . . . . .
C15 C 0.60616(18) 0.20609(17) 0.68989(16) 0.0150(3) Uani 1 1 d . . . . .
H15 H 0.630266 0.276813 0.703509 0.018 Uiso 1 1 calc R U . . .
C16 C 0.70973(19) 0.08755(18) 0.70181(17) 0.0183(3) Uani 1 1 d . . . . .
H16 H 0.804827 0.077687 0.722083 0.022 Uiso 1 1 calc R U . . .
C17 C 0.6727(2) -0.01623(18) 0.68378(18) 0.0221(4) Uani 1 1 d . . . . .
H17 H 0.742955 -0.097326 0.691524 0.027 Uiso 1 1 calc R U . . .
C18 C 0.5338(2) -0.00199(17) 0.65453(18) 0.0219(4) Uani 1 1 d . . . . .
H18 H 0.509304 -0.073867 0.643178 0.026 Uiso 1 1 calc R U . . .
C19 C 0.4296(2) 0.11663(17) 0.64161(17) 0.0184(3) Uani 1 1 d . . . . .
H19 H 0.334444 0.125856 0.621873 0.022 Uiso 1 1 calc R U . . .
C20 C 0.7164(3) 0.0209(2) 0.0245(2) 0.0369(5) Uani 1 1 d . . . . .
H20A H 0.682907 -0.045102 0.006118 0.055 Uiso 1 1 calc R U . . .
H20B H 0.738521 -0.017179 0.112857 0.055 Uiso 1 1 calc R U . . .
H20C H 0.805424 0.044051 -0.034024 0.055 Uiso 1 1 calc R U . . .
C21 C 0.6007(2) 0.1414(2) 0.00769(18) 0.0245(4) Uani 1 1 d . . . . .

loop_
_atom_site_aniso_label
_atom_site_aniso_U_11
_atom_site_aniso_U_22
_atom_site_aniso_U_33
_atom_site_aniso_U_23
_atom_site_aniso_U_13
_atom_site_aniso_U_12
Pd 0.01140(5) 0.00950(5) 0.01112(5) -0.00360(4) -0.00239(4) -0.00074(4)
Cl1 0.01995(18) 0.01744(18) 0.01520(17) -0.00485(14) -0.00723(14) 0.00172(14)
Cl2 0.01375(16) 0.01433(17) 0.01710(17) -0.00747(14) -0.00240(13) 0.00056(13)
N1 0.0159(6) 0.0118(6) 0.0120(6) -0.0043(5) -0.0022(5) -0.0034(5)
N2 0.0138(6) 0.0107(6) 0.0122(6) -0.0047(5) -0.0026(5) -0.0006(5)
N3 0.0122(5) 0.0097(5) 0.0134(6) -0.0054(5) -0.0022(4) 0.0010(4)
N4 0.0431(11) 0.0319(10) 0.0231(9) -0.0115(8) -0.0103(8) 0.0059(8)
S 0.01450(17) 0.01362(17) 0.01506(17) -0.00701(14) -0.00059(13) 0.00020(14)
C1 0.0140(6) 0.0107(6) 0.0126(6) -0.0051(5) -0.0009(5) -0.0032(5)
C2 0.0207(8) 0.0174(8) 0.0127(7) -0.0071(6) -0.0038(6) 0.0005(6)
C3 0.0231(8) 0.0206(8) 0.0147(7) -0.0097(6) -0.0018(6) -0.0033(6)
C4 0.0215(8) 0.0221(8) 0.0150(7) -0.0090(6) 0.0013(6) -0.0034(7)
C5 0.0128(6) 0.0106(6) 0.0134(6) -0.0038(5) -0.0019(5) -0.0026(5)
C6 0.0170(7) 0.0109(6) 0.0137(7) -0.0046(5) -0.0042(5) -0.0007(5)
C7 0.0128(6) 0.0093(6) 0.0140(6) -0.0043(5) -0.0032(5) -0.0010(5)
C8 0.0120(6) 0.0121(6) 0.0125(6) -0.0050(5) -0.0028(5) -0.0015(5)
C9 0.0143(6) 0.0131(7) 0.0133(7) -0.0044(5) -0.0023(5) -0.0016(5)
C10 0.0205(8) 0.0109(7) 0.0219(8) -0.0060(6) -0.0062(6) -0.0007(6)
C11 0.0242(8) 0.0191(8) 0.0220(8) -0.0137(7) -0.0058(7) 0.0018(6)
C12 0.0245(8) 0.0216(8) 0.0144(7) -0.0098(6) -0.0021(6) 0.0004(7)
C13 0.0205(8) 0.0157(7) 0.0130(7) -0.0053(6) -0.0020(6) -0.0014(6)
C14 0.0157(7) 0.0104(6) 0.0133(7) -0.0037(5) -0.0024(5) -0.0010(5)
C15 0.0154(7) 0.0143(7) 0.0138(7) -0.0045(6) -0.0018(5) -0.0018(6)
C16 0.0161(7) 0.0170(8) 0.0166(7) -0.0040(6) -0.0027(6) 0.0022(6)
C17 0.0276(9) 0.0132(7) 0.0182(8) -0.0052(6) -0.0007(7) 0.0051(6)
C18 0.0353(10) 0.0109(7) 0.0209(8) -0.0082(6) -0.0050(7) -0.0018(7)
C19 0.0243(8) 0.0131(7) 0.0191(8) -0.0059(6) -0.0073(6) -0.0022(6)
C20 0.0391(12) 0.0338(12) 0.0321(12) -0.0127(10) -0.0127(10) 0.0098(10)
C21 0.0292(10) 0.0263(10) 0.0169(8) -0.0070(7) -0.0059(7) -0.0031(8)

loop_
_atom_type_symbol
_atom_type_description
_atom_type_scat_dispersion_real
_atom_type_scat_dispersion_imag
_atom_type_scat_source
C C 0.0033 0.0016 'International Tables Vol C Tables 4.2.6.8 and 6.1.1.4'
H H 0 0 'International Tables Vol C Tables 4.2.6.8 and 6.1.1.4'
N N 0.0061 0.0033 'International Tables Vol C Tables 4.2.6.8 and 6.1.1.4'
S S 0.1246 0.1234 'International Tables Vol C Tables 4.2.6.8 and 6.1.1.4'
Cl Cl 0.1484 0.1585 'International Tables Vol C Tables 4.2.6.8 and 6.1.1.4'
Pd Pd -0.9988 1.0072 'International Tables Vol C Tables 4.2.6.8 and 6.1.1.4'

loop_
_geom_angle_atom_site_label_1
_geom_angle_atom_site_label_2
_geom_angle_atom_site_label_3
_geom_angle
_geom_angle_site_symmetry_1
_geom_angle_site_symmetry_3
Cl2 Pd Cl1 89.08(3) . .
N1 Pd Cl1 94.78(5) . .
N1 Pd Cl2 174.06(4) . .
N3 Pd Cl1 171.79(4) . .
N3 Pd Cl2 97.19(5) . .
N3 Pd N1 79.40(6) . .
C1 N1 Pd 115.52(11) . .
C1 N1 C2 123.17(14) . .
C2 N1 Pd 121.27(11) . .
N3 N2 C1 115.75(13) . .
C7 N2 N3 110.40(13) . .
C7 N2 C1 132.84(14) . .
N2 N3 Pd 111.05(10) . .
C5 N3 Pd 142.18(11) . .
C5 N3 N2 106.36(13) . .
C1 S C4 99.00(8) . .
N1 C1 N2 115.73(14) . .
N1 C1 S 128.30(13) . .
N2 C1 S 115.64(12) . .
N1 C2 H2A 108.4 . .
N1 C2 H2B 108.4 . .
N1 C2 C3 115.66(14) . .
H2A C2 H2B 107.4 . .
C3 C2 H2A 108.4 . .
C3 C2 H2B 108.4 . .
C2 C3 H3A 109.5 . .
C2 C3 H3B 109.5 . .
C2 C3 C4 110.91(14) . .
H3A C3 H3B 108 . .
C4 C3 H3A 109.5 . .
C4 C3 H3B 109.5 . .
S C4 H4A 109.7 . .
S C4 H4B 109.7 . .
C3 C4 S 109.80(12) . .
C3 C4 H4A 109.7 . .
C3 C4 H4B 109.7 . .
H4A C4 H4B 108.2 . .
N3 C5 C6 109.69(14) . .
N3 C5 C8 124.43(14) . .
C6 C5 C8 125.43(14) . .
C5 C6 H6 126.5 . .
C7 C6 C5 107.03(14) . .
C7 C6 H6 126.5 . .
N2 C7 C14 125.46(14) . .
C6 C7 N2 106.44(14) . .
C6 C7 C14 128.10(15) . .
C9 C8 C5 120.29(14) . .
C13 C8 C5 120.04(15) . .
C13 C8 C9 119.36(15) . .
C8 C9 H9 119.9 . .
C10 C9 C8 120.13(15) . .
C10 C9 H9 119.9 . .
C9 C10 H10 120 . .
C11 C10 C9 119.91(16) . .
C11 C10 H10 120 . .
C10 C11 H11 119.8 . .
C10 C11 C12 120.43(16) . .
C12 C11 H11 119.8 . .
C11 C12 H12 120.2 . .
C11 C12 C13 119.66(16) . .
C13 C12 H12 120.2 . .
C8 C13 C12 120.50(16) . .
C8 C13 H13 119.8 . .
C12 C13 H13 119.8 . .
C15 C14 C7 118.29(14) . .
C15 C14 C19 119.98(15) . .
C19 C14 C7 121.71(15) . .
C14 C15 H15 119.8 . .
C16 C15 C14 120.49(16) . .
C16 C15 H15 119.8 . .
C15 C16 H16 120.3 . .
C17 C16 C15 119.38(17) . .
C17 C16 H16 120.3 . .
C16 C17 H17 119.8 . .
C18 C17 C16 120.32(16) . .
C18 C17 H17 119.8 . .
C17 C18 H18 119.6 . .
C17 C18 C19 120.73(16) . .
C19 C18 H18 119.6 . .
C14 C19 H19 120.5 . .
C18 C19 C14 119.08(17) . .
C18 C19 H19 120.5 . .
H20A C20 H20B 109.5 . .
H20A C20 H20C 109.5 . .
H20B C20 H20C 109.5 . .
C21 C20 H20A 109.5 . .
C21 C20 H20B 109.5 . .
C21 C20 H20C 109.5 . .
N4 C21 C20 178.0(3) . .

loop_
_geom_bond_atom_site_label_1
_geom_bond_atom_site_label_2
_geom_bond_distance
_geom_bond_site_symmetry_2
Pd Cl1 2.2914(8) .
Pd Cl2 2.2828(7) .
Pd N1 2.0311(15) .
Pd N3 2.0255(15) .
N1 C1 1.286(2) .
N1 C2 1.478(2) .
N2 N3 1.3822(18) .
N2 C1 1.411(2) .
N2 C7 1.377(2) .
N3 C5 1.336(2) .
N4 C21 1.135(3) .
S C1 1.7463(17) .
S C4 1.8121(19) .
C2 H2A 0.99 .
C2 H2B 0.99 .
C2 C3 1.513(2) .
C3 H3A 0.99 .
C3 H3B 0.99 .
C3 C4 1.520(3) .
C4 H4A 0.99 .
C4 H4B 0.99 .
C5 C6 1.413(2) .
C5 C8 1.475(2) .
C6 H6 0.95 .
C6 C7 1.372(2) .
C7 C14 1.477(2) .
C8 C9 1.401(2) .
C8 C13 1.393(2) .
C9 H9 0.95 .
C9 C10 1.392(2) .
C10 H10 0.95 .
C10 C11 1.389(3) .
C11 H11 0.95 .
C11 C12 1.390(3) .
C12 H12 0.95 .
C12 C13 1.393(2) .
C13 H13 0.95 .
C14 C15 1.396(2) .
C14 C19 1.398(2) .
C15 H15 0.95 .
C15 C16 1.392(2) .
C16 H16 0.95 .
C16 C17 1.390(3) .
C17 H17 0.95 .
C17 C18 1.387(3) .
C18 H18 0.95 .
C18 C19 1.394(2) .
C19 H19 0.95 .
C20 H20A 0.98 .
C20 H20B 0.98 .
C20 H20C 0.98 .
C20 C21 1.460(3) .

loop_
_geom_torsion_atom_site_label_1
_geom_torsion_atom_site_label_2
_geom_torsion_atom_site_label_3
_geom_torsion_atom_site_label_4
_geom_torsion
_geom_torsion_site_symmetry_1
_geom_torsion_site_symmetry_2
_geom_torsion_site_symmetry_3
_geom_torsion_site_symmetry_4
Pd N1 C1 N2 4.53(18) . . . .
Pd N1 C1 S -168.49(9) . . . .
Pd N1 C2 C3 -170.10(11) . . . .
Pd N3 C5 C6 168.69(13) . . . .
Pd N3 C5 C8 -18.7(3) . . . .
N1 C2 C3 C4 -49.7(2) . . . .
N2 N3 C5 C6 -2.75(17) . . . .
N2 N3 C5 C8 169.87(14) . . . .
N2 C7 C14 C15 124.89(17) . . . .
N2 C7 C14 C19 -56.7(2) . . . .
N3 N2 C1 N1 -15.2(2) . . . .
N3 N2 C1 S 158.68(11) . . . .
N3 N2 C7 C6 -0.93(17) . . . .
N3 N2 C7 C14 179.06(14) . . . .
N3 C5 C6 C7 2.24(18) . . . .
N3 C5 C8 C9 -41.0(2) . . . .
N3 C5 C8 C13 145.38(16) . . . .
C1 N1 C2 C3 7.5(2) . . . .
C1 N2 N3 Pd 17.90(15) . . . .
C1 N2 N3 C5 -167.71(13) . . . .
C1 N2 C7 C6 166.78(16) . . . .
C1 N2 C7 C14 -13.2(3) . . . .
C1 S C4 C3 -42.76(14) . . . .
C2 N1 C1 N2 -173.22(14) . . . .
C2 N1 C1 S 13.8(2) . . . .
C2 C3 C4 S 67.50(17) . . . .
C4 S C1 N1 4.52(17) . . . .
C4 S C1 N2 -168.51(12) . . . .
C5 C6 C7 N2 -0.75(17) . . . .
C5 C6 C7 C14 179.26(15) . . . .
C5 C8 C9 C10 -173.89(15) . . . .
C5 C8 C13 C12 175.01(16) . . . .
C6 C5 C8 C9 130.46(17) . . . .
C6 C5 C8 C13 -43.2(2) . . . .
C6 C7 C14 C15 -55.1(2) . . . .
C6 C7 C14 C19 123.29(19) . . . .
C7 N2 N3 Pd -172.08(10) . . . .
C7 N2 N3 C5 2.31(17) . . . .
C7 N2 C1 N1 177.55(15) . . . .
C7 N2 C1 S -8.5(2) . . . .
C7 C14 C15 C16 -179.69(16) . . . .
C7 C14 C19 C18 -179.84(16) . . . .
C8 C5 C6 C7 -170.28(15) . . . .
C8 C9 C10 C11 -0.7(3) . . . .
C9 C8 C13 C12 1.3(3) . . . .
C9 C10 C11 C12 0.6(3) . . . .
C10 C11 C12 C13 0.5(3) . . . .
C11 C12 C13 C8 -1.5(3) . . . .
C13 C8 C9 C10 -0.2(2) . . . .
C14 C15 C16 C17 -1.0(3) . . . .
C15 C14 C19 C18 -1.4(3) . . . .
C15 C16 C17 C18 -0.2(3) . . . .
C16 C17 C18 C19 0.6(3) . . . .
C17 C18 C19 C14 0.2(3) . . . .
C19 C14 C15 C16 1.9(2) . . . .
